data_4327026
loop_
_publ_author_name
'Muhammad U. Anwar'
'Konstantin V. Shuvaev'
'Louise N. Dawe'
'Laurence K. Thompson'

_publ_contact_author_address
;
Department of chemistry
Memorial University of Newfoundland
St. Johns, NL, A1B 3X7, Canada
;
_publ_contact_author_email lk.thompson@mun.ca
_publ_contact_author_fax 1-709-864-3702
_publ_contact_author_name 'Laurence K. Thompson'
_publ_contact_author_phone 1-709-864-8750
_publ_section_title
;
 Polynuclear Fen Complexes (n= 1, 2, 4, 5) of Polytopic Hydrazone Ligands
 with Fe(II), Fe(III) and Mixed Oxidation State Combinations
;
_journal_name_full 'Inorganic Chemistry'
_journal_page_first 12141
_journal_page_last 12154
_journal_paper_doi 10.1021/ic201891h
_journal_volume 50
_journal_year 2011
_chemical_formula_moiety 'C36 H40 Cl4 Fe4 N20 O8, 2(Cl4 Fe), 4(C H4 O)'
_chemical_formula_sum 'C40 H56 Cl12 Fe6 N20 O12'
_chemical_formula_weight 1769.53
_chemical_name_systematic
; 
 ? 
;
_space_group_IT_number 14
_symmetry_cell_setting monoclinic
_symmetry_Int_Tables_number 14
_symmetry_space_group_name_Hall '-P 2yab'
_symmetry_space_group_name_H-M 'P 1 21/a 1'
_atom_sites_solution_hydrogens geom
_atom_sites_solution_primary direct
_atom_sites_solution_secondary difmap
_audit_creation_method SHELXL-97
_cell_angle_alpha 90.00
_cell_angle_beta 117.171(5)
_cell_angle_gamma 90.00
_cell_formula_units_Z 4
_cell_length_a 14.5433(12)
_cell_length_b 37.143(3)
_cell_length_c 15.2818(14)
_cell_measurement_reflns_used 23752
_cell_measurement_temperature 158(2)
_cell_measurement_theta_max 24.86
_cell_measurement_theta_min 1.69
_cell_volume 7344.0(11)
_computing_cell_refinement 'CrystalClear-SM Expert 2.0 r4 (Rigaku, 2009)'
_computing_data_collection 'CrystalClear-SM Expert 2.0 r4 (Rigaku, 2009)'
_computing_data_reduction 'CrystalClear-SM Expert 2.0 r4 (Rigaku, 2009)'
_computing_molecular_graphics 'CrystalStructure3.7.0(Rigaku/MSC Inc.,2005)'
_computing_publication_material 'CrystalStructure3.7.0(Rigaku/MSC Inc.,2005)'
_computing_structure_refinement 'SHELXL-97 (Acta Cryst.2008, A64, 112-122)'
_computing_structure_solution 'SHELXS-97 (Acta Cryst.2008, A64, 112-122)'
_diffrn_ambient_temperature 158(2)
_diffrn_detector_area_resol_mean 14.63
_diffrn_measured_fraction_theta_full 0.837
_diffrn_measured_fraction_theta_max 0.837
_diffrn_measurement_device_type 'Rigaku Saturn'
_diffrn_measurement_method \w
_diffrn_radiation_monochromator 'graphite - Rigaku SHINE'
_diffrn_radiation_source 'fine-focus sealed tube'
_diffrn_radiation_type MoK\a
_diffrn_radiation_wavelength 0.71069
_diffrn_reflns_av_R_equivalents 0.0491
_diffrn_reflns_av_sigmaI/netI 0.0310
_diffrn_reflns_limit_h_max 17
_diffrn_reflns_limit_h_min 0
_diffrn_reflns_limit_k_max 44
_diffrn_reflns_limit_k_min -26
_diffrn_reflns_limit_l_max 16
_diffrn_reflns_limit_l_min -18
_diffrn_reflns_number 13057
_diffrn_reflns_theta_full 25.00
_diffrn_reflns_theta_max 25.00
_diffrn_reflns_theta_min 2.66
_exptl_absorpt_coefficient_mu 1.651
_exptl_absorpt_correction_type none
_exptl_crystal_colour Green
_exptl_crystal_density_diffrn 1.600
_exptl_crystal_description Prism
_exptl_crystal_F_000 3568
_exptl_crystal_size_max 0.20
_exptl_crystal_size_mid 0.20
_exptl_crystal_size_min 0.20
_refine_diff_density_max 1.876
_refine_diff_density_min -1.139
_refine_diff_density_rms 0.182
_refine_ls_extinction_method none
_refine_ls_goodness_of_fit_ref 1.160
_refine_ls_hydrogen_treatment constr
_refine_ls_matrix_type full
_refine_ls_number_parameters 856
_refine_ls_number_reflns 10828
_refine_ls_number_restraints 49
_refine_ls_restrained_S_all 1.166
_refine_ls_R_factor_all 0.1230
_refine_ls_R_factor_gt 0.1160
_refine_ls_shift/su_max 0.004
_refine_ls_shift/su_mean 0.000
_refine_ls_structure_factor_coef Fsqd
_refine_ls_weighting_details 'calc w=1/[\s^2^(Fo^2^)+(0.0748P)^2^+178.1305P] where P=(Fo^2^+2Fc^2^)/3'
_refine_ls_weighting_scheme calc
_refine_ls_wR_factor_gt 0.2731
_refine_ls_wR_factor_ref 0.2774
_reflns_number_gt 10099
_reflns_number_total 10828
_reflns_threshold_expression >2sigma(I)
_cod_data_source_file ic201891h_si_001_04.cif
_cod_data_source_block 3a
_cod_original_cell_volume 7344.0(10)
_cod_database_code 4327026

loop_
_symmetry_equiv_pos_as_xyz
'x, y, z'
'-x+1/2, y+1/2, -z'
'-x, -y, -z'
'x-1/2, -y-1/2, z'

loop_
_atom_site_label
_atom_site_type_symbol
_atom_site_fract_x
_atom_site_fract_y
_atom_site_fract_z
_atom_site_U_iso_or_equiv
_atom_site_adp_type
_atom_site_occupancy
_atom_site_symmetry_multiplicity
_atom_site_calc_flag
_atom_site_refinement_flags
_atom_site_disorder_assembly
_atom_site_disorder_group
Fe1 Fe 0.27493(11) 0.36692(4) 0.40362(11) 0.0179(3) Uani 1 1 d . . .
Fe2 Fe 0.11851(12) 0.44556(4) 0.24428(12) 0.0210(4) Uani 1 1 d . . .
Fe3 Fe -0.08149(11) 0.37296(4) 0.10482(11) 0.0188(3) Uani 1 1 d . . .
Fe4 Fe 0.07037(12) 0.29467(4) 0.27082(12) 0.0216(4) Uani 1 1 d . . .
Fe5 Fe 0.39357(13) 0.55938(4) 0.71408(13) 0.0282(4) Uani 1 1 d . . .
Fe6 Fe 0.1921(4) 0.31973(14) 0.7891(4) 0.0477(17) Uani 0.436(6) 1 d P A 1
Cl9 Cl 0.0720(7) 0.2912(2) 0.8050(6) 0.049(2) Uani 0.436(6) 1 d P A 1
Cl10 Cl 0.1359(16) 0.3742(5) 0.7555(18) 0.107(7) Uani 0.436(6) 1 d P A 1
Cl11 Cl 0.3403(11) 0.3163(11) 0.9183(11) 0.203(17) Uani 0.436(6) 1 d P A 1
Fe7 Fe 0.2778(4) 0.31658(15) 0.7936(3) 0.0660(16) Uani 0.564(6) 1 d P A 2
Cl13 Cl 0.176(2) 0.3551(10) 0.808(2) 0.27(2) Uani 0.564(6) 1 d P A 2
Cl14 Cl 0.3502(13) 0.2772(4) 0.9124(9) 0.153(9) Uani 0.564(6) 1 d P A 2
Cl15 Cl 0.4013(7) 0.3477(2) 0.7927(5) 0.069(3) Uani 0.564(6) 1 d P A 2
Cl1 Cl 0.2609(2) 0.48463(7) 0.3407(2) 0.0295(6) Uani 1 1 d . . .
Cl2 Cl -0.0044(2) 0.48847(7) 0.1378(2) 0.0336(7) Uani 1 1 d . . .
Cl3 Cl -0.0685(2) 0.26029(7) 0.1531(2) 0.0296(6) Uani 1 1 d . . .
Cl4 Cl 0.1669(2) 0.24810(7) 0.3892(2) 0.0300(6) Uani 1 1 d . . .
Cl5 Cl 0.3705(3) 0.56389(11) 0.8447(3) 0.0576(10) Uani 1 1 d . . .
Cl6 Cl 0.3689(3) 0.61170(9) 0.6403(3) 0.0539(10) Uani 1 1 d . . .
Cl7 Cl 0.2862(3) 0.52197(11) 0.6082(4) 0.0655(14) Uani 1 1 d . . .
Cl8 Cl 0.5493(2) 0.54003(10) 0.7564(3) 0.0493(10) Uani 1 1 d . . .
Cl12 Cl 0.2040(4) 0.29077(15) 0.6606(4) 0.0762(14) Uani 1 1 d . . .
O1 O 0.2187(5) 0.39722(18) 0.2831(6) 0.0186(15) Uani 1 1 d . . .
O2 O 0.1168(7) 0.4550(2) 0.0404(6) 0.034(2) Uani 1 1 d . . .
O3 O 0.0307(5) 0.33602(18) 0.1552(5) 0.0176(15) Uani 1 1 d . . .
O4 O 0.2462(7) 0.2612(2) 0.2394(7) 0.038(2) Uani 1 1 d . . .
O5 O -0.0062(5) 0.40695(18) 0.2162(5) 0.0192(15) Uani 1 1 d . . .
O6 O 0.1320(6) 0.4716(2) 0.4446(6) 0.0316(19) Uani 1 1 d . . .
O7 O 0.1445(5) 0.33892(18) 0.3729(5) 0.0182(15) Uani 1 1 d . . .
O8 O -0.1100(6) 0.2868(2) 0.3202(7) 0.035(2) Uani 1 1 d . . .
O9 O 0.5042(7) 0.3184(2) 0.1442(7) 0.039(2) Uani 1 1 d U . .
O10 O 0.0705(18) 0.5585(4) 0.2873(13) 0.119(6) Uani 1 1 d U . .
O11 O 0.300(2) 0.4610(6) 0.8120(16) 0.167(9) Uani 1 1 d U . .
O12 O 0.7620(19) 0.3348(6) 0.7232(17) 0.165(9) Uani 1 1 d DU . .
N1 N 0.3705(7) 0.3236(2) 0.4880(7) 0.024(2) Uani 1 1 d . . .
N2 N 0.4754(7) 0.3133(2) 0.3197(8) 0.026(2) Uani 1 1 d . . .
H2A H 0.4673 0.3232 0.2644 0.032 Uiso 1 1 calc R . .
H2B H 0.5216 0.2962 0.3472 0.032 Uiso 1 1 calc R . .
N3 N 0.3483(7) 0.3488(2) 0.3271(7) 0.021(2) Uani 1 1 d . . .
N4 N 0.3285(7) 0.3660(2) 0.2399(7) 0.023(2) Uani 1 1 d . . .
N5 N 0.1547(7) 0.4350(2) 0.1265(7) 0.026(2) Uani 1 1 d . . .
N6 N -0.1615(7) 0.4156(2) 0.0046(7) 0.024(2) Uani 1 1 d . . .
N7 N -0.0243(8) 0.3952(3) -0.1327(7) 0.036(2) Uani 1 1 d . . .
H7A H 0.0234 0.3797 -0.1282 0.043 Uiso 1 1 calc R . .
H7B H -0.0497 0.4106 -0.1819 0.043 Uiso 1 1 calc R . .
N8 N -0.0243(7) 0.3736(2) 0.0097(7) 0.023(2) Uani 1 1 d . . .
N9 N 0.0533(7) 0.3494(2) 0.0194(7) 0.0209(19) Uani 1 1 d . . .
N10 N 0.1700(7) 0.2874(2) 0.2074(7) 0.023(2) Uani 1 1 d . . .
N11 N -0.2049(7) 0.3352(2) 0.0271(7) 0.0222(19) Uani 1 1 d . . .
N12 N -0.2924(8) 0.3465(2) 0.2097(8) 0.030(2) Uani 1 1 d . . .
H12A H -0.2741 0.3592 0.2638 0.036 Uiso 1 1 calc R . .
H12B H -0.3466 0.3322 0.1888 0.036 Uiso 1 1 calc R . .
N13 N -0.1572(7) 0.3696(2) 0.1856(8) 0.025(2) Uani 1 1 d . . .
N14 N -0.1262(7) 0.3902(2) 0.2694(8) 0.026(2) Uani 1 1 d . . .
N15 N 0.0822(7) 0.4490(2) 0.3659(7) 0.0199(19) Uani 1 1 d . . .
N16 N 0.3878(7) 0.4072(2) 0.4881(7) 0.0209(19) Uani 1 1 d . . .
N17 N 0.2604(8) 0.4163(3) 0.6422(8) 0.036(2) Uani 1 1 d . . .
H17A H 0.2066 0.4064 0.6444 0.043 Uiso 1 1 calc R . .
H17B H 0.2986 0.4320 0.6876 0.043 Uiso 1 1 calc R . .
N18 N 0.2292(7) 0.3844(2) 0.5000(7) 0.022(2) Uani 1 1 d . . .
N19 N 0.1429(7) 0.3693(2) 0.5028(7) 0.0209(19) Uani 1 1 d . . .
N20 N -0.0215(7) 0.3060(2) 0.3411(7) 0.022(2) Uani 1 1 d . . .
C1 C 0.3698(10) 0.3111(3) 0.5703(9) 0.035(3) Uani 1 1 d . . .
H1 H 0.3277 0.3227 0.5945 0.043 Uiso 1 1 calc R . .
C2 C 0.4292(12) 0.2819(4) 0.6203(10) 0.044(4) Uani 1 1 d . . .
H2 H 0.4279 0.2732 0.6782 0.053 Uiso 1 1 calc R . .
C3 C 0.4895(12) 0.2658(4) 0.5852(11) 0.048(4) Uani 1 1 d . . .
H3 H 0.5314 0.2459 0.6195 0.057 Uiso 1 1 calc R . .
C4 C 0.4910(10) 0.2782(3) 0.4980(10) 0.036(3) Uani 1 1 d . . .
H4 H 0.5318 0.2670 0.4719 0.044 Uiso 1 1 calc R . .
C5 C 0.4298(8) 0.3074(3) 0.4540(8) 0.021(2) Uani 1 1 d . . .
C6 C 0.4196(8) 0.3237(3) 0.3604(8) 0.019(2) Uani 1 1 d . . .
C7 C 0.2590(8) 0.3903(3) 0.2243(9) 0.025(2) Uani 1 1 d . . .
C8 C 0.2221(8) 0.4115(3) 0.1331(8) 0.022(2) Uani 1 1 d . . .
C9 C 0.2616(10) 0.4057(3) 0.0596(9) 0.032(3) Uani 1 1 d . . .
H9A H 0.2229 0.3861 0.0151 0.038 Uiso 1 1 calc R . .
H9B H 0.3351 0.3993 0.0939 0.038 Uiso 1 1 calc R . .
H9C H 0.2529 0.4278 0.0217 0.038 Uiso 1 1 calc R . .
C10 C -0.2300(9) 0.4371(3) 0.0123(10) 0.033(3) Uani 1 1 d . . .
H10 H -0.2488 0.4331 0.0635 0.040 Uiso 1 1 calc R . .
C11 C -0.2751(10) 0.4654(3) -0.0531(11) 0.043(4) Uani 1 1 d . . .
H11 H -0.3236 0.4809 -0.0465 0.051 Uiso 1 1 calc R . .
C12 C -0.2479(10) 0.4706(3) -0.1283(10) 0.038(3) Uani 1 1 d . . .
H12 H -0.2777 0.4897 -0.1741 0.046 Uiso 1 1 calc R . .
C13 C -0.1793(10) 0.4485(3) -0.1351(9) 0.032(3) Uani 1 1 d . . .
H13 H -0.1604 0.4518 -0.1864 0.039 Uiso 1 1 calc R . .
C14 C -0.1356(9) 0.4208(3) -0.0687(9) 0.025(2) Uani 1 1 d . . .
C15 C -0.0572(9) 0.3954(3) -0.0666(9) 0.029(3) Uani 1 1 d . . .
C16 C 0.0752(8) 0.3310(3) 0.0983(8) 0.022(2) Uani 1 1 d . . .
C17 C 0.1576(8) 0.3035(3) 0.1301(9) 0.023(2) Uani 1 1 d . . .
C18 C 0.2143(10) 0.2977(3) 0.0741(10) 0.034(3) Uani 1 1 d . . .
H18A H 0.2493 0.2743 0.0917 0.040 Uiso 1 1 calc R . .
H18B H 0.2658 0.3168 0.0892 0.040 Uiso 1 1 calc R . .
H18C H 0.1662 0.2980 0.0037 0.040 Uiso 1 1 calc R . .
C19 C -0.2230(10) 0.3182(3) -0.0561(9) 0.031(3) Uani 1 1 d . . .
H19 H -0.1785 0.3226 -0.0851 0.038 Uiso 1 1 calc R . .
C20 C -0.3041(11) 0.2944(3) -0.1014(10) 0.040(3) Uani 1 1 d . . .
H20 H -0.3157 0.2829 -0.1611 0.049 Uiso 1 1 calc R . .
C21 C -0.3670(11) 0.2877(4) -0.0596(11) 0.042(3) Uani 1 1 d . . .
H21 H -0.4237 0.2716 -0.0901 0.051 Uiso 1 1 calc R . .
C22 C -0.3470(9) 0.3047(3) 0.0288(10) 0.032(3) Uani 1 1 d . . .
H22 H -0.3879 0.2997 0.0613 0.038 Uiso 1 1 calc R . .
C23 C -0.2663(8) 0.3289(3) 0.0677(10) 0.026(3) Uani 1 1 d . . .
C24 C -0.2388(8) 0.3490(3) 0.1599(9) 0.026(3) Uani 1 1 d . . .
C25 C -0.0459(8) 0.4088(3) 0.2778(9) 0.021(2) Uani 1 1 d . . .
C26 C 0.0027(8) 0.4326(3) 0.3629(9) 0.024(2) Uani 1 1 d . . .
C27 C -0.0354(9) 0.4373(3) 0.4372(9) 0.029(3) Uani 1 1 d . . .
H27A H 0.0079 0.4232 0.4961 0.035 Uiso 1 1 calc R . .
H27B H -0.1070 0.4288 0.4099 0.035 Uiso 1 1 calc R . .
H27C H -0.0322 0.4628 0.4546 0.035 Uiso 1 1 calc R . .
C28 C 0.4605(9) 0.4195(3) 0.4726(10) 0.031(3) Uani 1 1 d . . .
H28 H 0.4698 0.4089 0.4207 0.037 Uiso 1 1 calc R . .
C29 C 0.5272(9) 0.4468(3) 0.5241(8) 0.027(2) Uani 1 1 d . . .
H29 H 0.5807 0.4545 0.5090 0.033 Uiso 1 1 calc R . .
C30 C 0.5126(9) 0.4625(3) 0.5985(10) 0.033(3) Uani 1 1 d . . .
H30 H 0.5554 0.4818 0.6357 0.039 Uiso 1 1 calc R . .
C31 C 0.4349(9) 0.4498(3) 0.6183(9) 0.027(2) Uani 1 1 d . . .
H31 H 0.4251 0.4597 0.6707 0.032 Uiso 1 1 calc R . .
C32 C 0.3726(9) 0.4229(3) 0.5622(8) 0.025(2) Uani 1 1 d . . .
C33 C 0.2839(9) 0.4078(3) 0.5704(8) 0.023(2) Uani 1 1 d . . .
C34 C 0.1042(8) 0.3461(3) 0.4317(9) 0.022(2) Uani 1 1 d . . .
C35 C 0.0087(8) 0.3271(3) 0.4155(9) 0.023(2) Uani 1 1 d . . .
C36 C -0.0446(10) 0.3334(3) 0.4768(10) 0.035(3) Uani 1 1 d . . .
H36A H -0.0938 0.3533 0.4490 0.042 Uiso 1 1 calc R . .
H36B H 0.0065 0.3395 0.5440 0.042 Uiso 1 1 calc R . .
H36C H -0.0818 0.3116 0.4780 0.042 Uiso 1 1 calc R . .
C37 C 0.459(2) 0.3474(8) 0.068(2) 0.124(10) Uani 1 1 d U . .
H37A H 0.5023 0.3689 0.0902 0.149 Uiso 1 1 calc R . .
H37B H 0.3890 0.3532 0.0585 0.149 Uiso 1 1 calc R . .
H37C H 0.4552 0.3390 0.0059 0.149 Uiso 1 1 calc R . .
C38 C 0.135(2) 0.5672(8) 0.381(2) 0.133(11) Uani 1 1 d U . .
H38A H 0.1471 0.5933 0.3865 0.159 Uiso 1 1 calc R . .
H38B H 0.2005 0.5545 0.4026 0.159 Uiso 1 1 calc R . .
H38C H 0.1033 0.5602 0.4236 0.159 Uiso 1 1 calc R . .
C39 C 0.408(3) 0.4466(11) 0.890(3) 0.192(17) Uani 1 1 d U . .
H39A H 0.4511 0.4414 0.8571 0.231 Uiso 1 1 calc R . .
H39B H 0.3989 0.4245 0.9201 0.231 Uiso 1 1 calc R . .
H39C H 0.4424 0.4649 0.9409 0.231 Uiso 1 1 calc R . .
C40 C 0.665(2) 0.3592(7) 0.684(2) 0.154(12) Uani 1 1 d DU . .
H40A H 0.6473 0.3643 0.7374 0.185 Uiso 1 1 calc R . .
H40B H 0.6073 0.3470 0.6304 0.185 Uiso 1 1 calc R . .
H40C H 0.6797 0.3819 0.6599 0.185 Uiso 1 1 calc R . .
H2C H 0.0914 0.4742 0.0484 0.054 Uiso 1 1 d . . .
H4C H 0.2417 0.2481 0.2814 0.059 Uiso 1 1 d . . .
H6 H 0.1937 0.4742 0.4555 0.048 Uiso 1 1 d . . .
H8 H -0.1061 0.2668 0.2969 0.053 Uiso 1 1 d . . .

loop_
_atom_site_aniso_label
_atom_site_aniso_U_11
_atom_site_aniso_U_22
_atom_site_aniso_U_33
_atom_site_aniso_U_23
_atom_site_aniso_U_13
_atom_site_aniso_U_12
Fe1 0.0185(8) 0.0183(7) 0.0185(8) -0.0001(6) 0.0098(7) 0.0002(5)
Fe2 0.0225(8) 0.0193(7) 0.0233(9) 0.0017(6) 0.0123(7) -0.0003(6)
Fe3 0.0202(8) 0.0206(7) 0.0175(8) 0.0014(6) 0.0103(7) 0.0011(5)
Fe4 0.0209(8) 0.0203(7) 0.0249(9) 0.0021(6) 0.0116(7) -0.0003(6)
Fe5 0.0284(9) 0.0287(8) 0.0278(10) -0.0046(7) 0.0132(8) 0.0020(6)
Fe6 0.044(3) 0.062(3) 0.032(3) -0.006(2) 0.014(2) -0.012(2)
Cl9 0.053(5) 0.055(5) 0.041(5) 0.006(4) 0.024(4) -0.010(4)
Cl10 0.135(15) 0.097(10) 0.157(19) -0.042(10) 0.128(16) -0.034(10)
Cl11 0.046(8) 0.51(5) 0.033(8) 0.016(16) 0.002(7) -0.063(16)
Fe7 0.065(3) 0.108(4) 0.036(3) 0.000(2) 0.034(2) -0.013(2)
Cl13 0.19(2) 0.45(5) 0.19(3) -0.14(3) 0.101(19) 0.09(3)
Cl14 0.200(16) 0.149(11) 0.057(7) 0.039(7) 0.013(8) -0.114(12)
Cl15 0.094(6) 0.059(4) 0.037(4) 0.005(3) 0.016(4) -0.022(4)
Cl1 0.0251(15) 0.0326(14) 0.0293(16) -0.0039(11) 0.0113(13) -0.0089(10)
Cl2 0.0290(15) 0.0300(14) 0.0372(18) 0.0124(12) 0.0112(14) 0.0081(11)
Cl3 0.0261(15) 0.0287(14) 0.0298(16) -0.0025(11) 0.0091(13) -0.0050(10)
Cl4 0.0276(15) 0.0296(14) 0.0296(16) 0.0083(11) 0.0102(13) 0.0013(10)
Cl5 0.074(3) 0.071(2) 0.045(2) 0.0083(18) 0.042(2) 0.017(2)
Cl6 0.086(3) 0.0376(17) 0.061(3) 0.0104(16) 0.054(2) 0.0143(17)
Cl7 0.035(2) 0.055(2) 0.076(3) -0.034(2) -0.001(2) 0.0035(16)
Cl8 0.0270(17) 0.0509(19) 0.066(3) -0.0169(17) 0.0182(17) 0.0021(13)
Cl12 0.063(3) 0.108(4) 0.066(3) 0.017(3) 0.037(2) -0.008(2)
O1 0.021(4) 0.023(4) 0.021(4) 0.003(3) 0.017(3) 0.001(3)
O2 0.052(5) 0.026(4) 0.020(4) 0.015(3) 0.013(4) 0.005(4)
O3 0.019(4) 0.024(4) 0.015(4) -0.001(3) 0.013(3) -0.001(3)
O4 0.033(5) 0.039(5) 0.050(6) 0.013(4) 0.026(5) 0.020(4)
O5 0.025(4) 0.021(3) 0.020(4) 0.004(3) 0.018(3) 0.001(3)
O6 0.032(5) 0.034(4) 0.025(5) -0.017(3) 0.010(4) -0.009(3)
O7 0.029(4) 0.021(3) 0.014(4) 0.000(3) 0.018(3) -0.001(3)
O8 0.032(5) 0.028(4) 0.054(6) -0.003(4) 0.027(4) -0.008(3)
O9 0.033(5) 0.050(5) 0.040(5) -0.009(4) 0.021(4) -0.011(4)
O10 0.223(16) 0.091(10) 0.084(10) 0.027(8) 0.106(11) 0.020(10)
O11 0.240(18) 0.137(14) 0.092(12) 0.002(10) 0.048(12) -0.072(13)
O12 0.189(16) 0.148(14) 0.135(15) 0.031(12) 0.055(12) -0.067(13)
N1 0.029(5) 0.025(5) 0.017(5) 0.001(4) 0.010(4) -0.001(4)
N2 0.031(5) 0.024(5) 0.032(6) 0.000(4) 0.021(5) 0.007(4)
N3 0.024(5) 0.012(4) 0.027(5) 0.004(3) 0.011(4) 0.003(3)
N4 0.026(5) 0.021(4) 0.030(6) -0.002(4) 0.021(4) 0.003(3)
N5 0.025(5) 0.028(5) 0.026(6) 0.004(4) 0.012(4) -0.003(4)
N6 0.031(5) 0.025(5) 0.020(5) 0.010(4) 0.014(4) 0.003(4)
N7 0.047(7) 0.056(7) 0.016(5) 0.006(4) 0.024(5) -0.003(5)
N8 0.023(5) 0.025(5) 0.019(5) 0.005(4) 0.007(4) 0.002(3)
N9 0.023(5) 0.026(4) 0.017(5) 0.005(4) 0.012(4) 0.000(3)
N10 0.015(5) 0.019(4) 0.033(6) 0.005(4) 0.010(4) 0.007(3)
N11 0.022(5) 0.028(5) 0.016(5) -0.005(4) 0.008(4) 0.002(4)
N12 0.032(6) 0.031(5) 0.036(6) -0.008(4) 0.024(5) -0.010(4)
N13 0.017(5) 0.019(4) 0.039(6) -0.008(4) 0.011(4) -0.002(3)
N14 0.022(5) 0.027(5) 0.032(6) -0.001(4) 0.014(5) -0.003(4)
N15 0.022(5) 0.024(4) 0.018(5) -0.001(3) 0.013(4) -0.001(3)
N16 0.025(5) 0.024(4) 0.014(5) -0.002(3) 0.010(4) 0.004(3)
N17 0.034(6) 0.049(6) 0.022(6) -0.012(5) 0.012(5) -0.005(5)
N18 0.017(5) 0.025(4) 0.024(5) 0.004(4) 0.011(4) 0.003(3)
N19 0.020(5) 0.026(5) 0.019(5) 0.004(4) 0.011(4) 0.005(3)
N20 0.015(5) 0.027(5) 0.027(5) -0.002(4) 0.012(4) -0.007(3)
C1 0.047(8) 0.040(7) 0.022(7) 0.008(5) 0.017(6) 0.008(6)
C2 0.066(10) 0.048(8) 0.016(6) 0.020(5) 0.017(7) 0.022(7)
C3 0.061(10) 0.041(7) 0.038(9) 0.017(6) 0.020(7) 0.019(7)
C4 0.039(7) 0.031(6) 0.031(7) 0.004(5) 0.008(6) 0.012(5)
C5 0.022(6) 0.020(5) 0.017(6) 0.004(4) 0.005(5) 0.002(4)
C6 0.021(6) 0.024(5) 0.009(5) -0.006(4) 0.005(4) -0.006(4)
C7 0.024(6) 0.024(5) 0.028(7) 0.000(4) 0.013(5) 0.000(4)
C8 0.025(6) 0.024(5) 0.021(6) -0.005(4) 0.014(5) -0.006(4)
C9 0.044(7) 0.043(7) 0.015(6) 0.006(5) 0.020(6) 0.003(5)
C10 0.034(7) 0.029(6) 0.034(7) 0.005(5) 0.013(6) 0.007(5)
C11 0.041(8) 0.024(6) 0.057(10) 0.017(6) 0.017(7) 0.015(5)
C12 0.037(7) 0.035(7) 0.037(8) 0.025(6) 0.012(6) 0.004(5)
C13 0.044(7) 0.033(6) 0.017(6) 0.013(5) 0.012(6) -0.004(5)
C14 0.027(6) 0.029(6) 0.019(6) 0.004(4) 0.010(5) -0.008(4)
C15 0.026(6) 0.041(7) 0.013(6) -0.004(5) 0.004(5) -0.007(5)
C16 0.022(6) 0.021(5) 0.022(6) -0.012(4) 0.008(5) -0.002(4)
C17 0.019(6) 0.020(5) 0.028(7) -0.010(4) 0.010(5) 0.000(4)
C18 0.037(7) 0.037(6) 0.035(8) -0.002(5) 0.024(6) 0.010(5)
C19 0.034(7) 0.040(7) 0.023(7) -0.004(5) 0.017(6) 0.000(5)
C20 0.053(9) 0.037(7) 0.025(7) -0.007(5) 0.012(6) -0.011(6)
C21 0.041(8) 0.043(7) 0.042(9) -0.009(6) 0.019(7) -0.013(6)
C22 0.033(7) 0.030(6) 0.041(8) -0.013(5) 0.024(6) -0.009(5)
C23 0.016(6) 0.023(5) 0.039(7) 0.001(5) 0.012(5) 0.004(4)
C24 0.012(5) 0.029(6) 0.028(7) 0.002(5) 0.001(5) -0.001(4)
C25 0.023(6) 0.023(5) 0.026(6) -0.002(4) 0.018(5) 0.005(4)
C26 0.023(6) 0.022(5) 0.024(6) -0.004(4) 0.009(5) 0.003(4)
C27 0.025(6) 0.036(6) 0.029(7) -0.009(5) 0.015(5) -0.004(5)
C28 0.027(6) 0.026(6) 0.041(8) 0.006(5) 0.018(6) -0.003(4)
C29 0.036(7) 0.034(6) 0.020(6) 0.001(5) 0.020(5) -0.004(5)
C30 0.026(6) 0.031(6) 0.035(7) 0.001(5) 0.009(6) -0.011(5)
C31 0.027(6) 0.033(6) 0.017(6) -0.006(4) 0.007(5) 0.001(5)
C32 0.027(6) 0.021(5) 0.019(6) 0.002(4) 0.004(5) 0.006(4)
C33 0.032(6) 0.021(5) 0.015(6) -0.002(4) 0.008(5) 0.004(4)
C34 0.027(6) 0.017(5) 0.026(6) 0.003(4) 0.015(5) 0.002(4)
C35 0.017(6) 0.030(6) 0.028(7) 0.010(5) 0.015(5) 0.004(4)
C36 0.044(8) 0.044(7) 0.029(7) -0.003(5) 0.027(6) -0.007(6)
C37 0.104(15) 0.146(18) 0.136(18) -0.016(14) 0.066(14) 0.014(13)
C38 0.126(17) 0.132(17) 0.113(17) 0.020(14) 0.033(13) 0.027(14)
C39 0.20(2) 0.18(2) 0.17(2) 0.038(17) 0.065(17) -0.046(17)
C40 0.149(18) 0.129(16) 0.105(16) 0.058(13) -0.010(13) -0.042(14)

loop_
_atom_type_symbol
_atom_type_description
_atom_type_scat_dispersion_real
_atom_type_scat_dispersion_imag
_atom_type_scat_source
C C 0.0033 0.0016 'International Tables Vol C Tables 4.2.6.8 and 6.1.1.4'
H H 0.0000 0.0000 'International Tables Vol C Tables 4.2.6.8 and 6.1.1.4'
Cl Cl 0.1484 0.1585 'International Tables Vol C Tables 4.2.6.8 and 6.1.1.4'
Fe Fe 0.3463 0.8444 'International Tables Vol C Tables 4.2.6.8 and 6.1.1.4'
N N 0.0061 0.0033 'International Tables Vol C Tables 4.2.6.8 and 6.1.1.4'
O O 0.0106 0.0060 'International Tables Vol C Tables 4.2.6.8 and 6.1.1.4'

loop_
_geom_angle_atom_site_label_1
_geom_angle_atom_site_label_2
_geom_angle_atom_site_label_3
_geom_angle
N18 Fe1 O1 111.6(3)
N18 Fe1 O7 75.1(3)
O1 Fe1 O7 97.5(3)
N18 Fe1 N3 169.3(4)
O1 Fe1 N3 75.8(3)
O7 Fe1 N3 112.4(3)
N18 Fe1 N1 98.3(4)
O1 Fe1 N1 150.0(4)
O7 Fe1 N1 92.0(3)
N3 Fe1 N1 74.3(4)
N18 Fe1 N16 75.5(4)
O1 Fe1 N16 92.3(3)
O7 Fe1 N16 150.7(3)
N3 Fe1 N16 96.8(4)
N1 Fe1 N16 93.1(3)
N5 Fe2 N15 172.8(3)
N5 Fe2 O5 102.5(3)
N15 Fe2 O5 72.6(3)
N5 Fe2 O1 72.0(3)
N15 Fe2 O1 101.9(3)
O5 Fe2 O1 84.6(3)
N5 Fe2 Cl2 86.8(3)
N15 Fe2 Cl2 98.4(3)
O5 Fe2 Cl2 90.5(2)
O1 Fe2 Cl2 156.5(2)
N5 Fe2 Cl1 98.8(3)
N15 Fe2 Cl1 85.3(2)
O5 Fe2 Cl1 156.6(2)
O1 Fe2 Cl1 92.7(2)
Cl2 Fe2 Cl1 100.47(11)
N8 Fe3 O5 111.6(3)
N8 Fe3 N13 172.0(4)
O5 Fe3 N13 75.9(3)
N8 Fe3 O3 75.4(3)
O5 Fe3 O3 94.1(3)
N13 Fe3 O3 107.6(3)
N8 Fe3 N6 74.9(4)
O5 Fe3 N6 92.8(3)
N13 Fe3 N6 102.5(4)
O3 Fe3 N6 150.0(3)
N8 Fe3 N11 97.3(4)
O5 Fe3 N11 151.0(3)
N13 Fe3 N11 75.2(4)
O3 Fe3 N11 95.4(3)
N6 Fe3 N11 92.5(4)
N10 Fe4 N20 174.8(3)
N10 Fe4 O7 102.0(3)
N20 Fe4 O7 72.9(3)
N10 Fe4 O3 72.7(3)
N20 Fe4 O3 105.9(3)
O7 Fe4 O3 84.9(3)
N10 Fe4 Cl3 96.2(3)
N20 Fe4 Cl3 88.6(3)
O7 Fe4 Cl3 156.8(2)
O3 Fe4 Cl3 86.9(2)
N10 Fe4 Cl4 88.1(3)
N20 Fe4 Cl4 92.8(3)
O7 Fe4 Cl4 94.3(2)
O3 Fe4 Cl4 160.1(2)
Cl3 Fe4 Cl4 100.58(11)
Cl7 Fe5 Cl8 107.96(15)
Cl7 Fe5 Cl5 112.0(2)
Cl8 Fe5 Cl5 109.16(18)
Cl7 Fe5 Cl6 106.98(19)
Cl8 Fe5 Cl6 110.46(18)
Cl5 Fe5 Cl6 110.25(16)
Cl9 Fe6 Cl10 104.6(5)
Cl9 Fe6 Cl11 113.0(7)
Cl10 Fe6 Cl11 112.6(12)
Cl9 Fe6 Cl12 104.2(3)
Cl10 Fe6 Cl12 113.7(6)
Cl11 Fe6 Cl12 108.6(8)
Cl12 Fe7 Cl15 107.8(3)
Cl12 Fe7 Cl13 109.9(8)
Cl15 Fe7 Cl13 105.3(11)
Cl12 Fe7 Cl14 110.2(5)
Cl15 Fe7 Cl14 106.2(5)
Cl13 Fe7 Cl14 116.9(12)
C7 O1 Fe1 113.8(6)
C7 O1 Fe2 115.0(6)
Fe1 O1 Fe2 130.4(4)
N5 O2 H2C 109.2
C16 O3 Fe3 113.9(6)
C16 O3 Fe4 113.8(6)
Fe3 O3 Fe4 130.9(4)
N10 O4 H4C 110.5
C25 O5 Fe3 113.3(6)
C25 O5 Fe2 114.8(6)
Fe3 O5 Fe2 131.5(4)
N15 O6 H6 109.4
C34 O7 Fe1 113.8(6)
C34 O7 Fe4 114.5(6)
Fe1 O7 Fe4 131.2(4)
N20 O8 H8 108.8
C5 N1 C1 119.5(10)
C5 N1 Fe1 117.5(8)
C1 N1 Fe1 123.0(8)
C6 N2 H2A 120.0
C6 N2 H2B 120.0
H2A N2 H2B 120.0
C6 N3 N4 118.7(9)
C6 N3 Fe1 123.0(8)
N4 N3 Fe1 118.0(6)
C7 N4 N3 107.5(9)
C8 N5 O2 113.5(10)
C8 N5 Fe2 122.3(8)
O2 N5 Fe2 123.9(7)
C10 N6 C14 119.7(10)
C10 N6 Fe3 124.6(9)
C14 N6 Fe3 115.6(7)
C15 N7 H7A 120.0
C15 N7 H7B 120.0
H7A N7 H7B 120.0
C15 N8 N9 116.1(10)
C15 N8 Fe3 123.6(8)
N9 N8 Fe3 120.4(7)
C16 N9 N8 106.4(9)
C17 N10 O4 114.3(10)
C17 N10 Fe4 122.6(7)
O4 N10 Fe4 122.6(7)
C23 N11 C19 118.8(10)
C23 N11 Fe3 115.4(8)
C19 N11 Fe3 125.8(8)
C24 N12 H12A 120.0
C24 N12 H12B 120.0
H12A N12 H12B 120.0
C24 N13 N14 117.9(11)
C24 N13 Fe3 122.1(9)
N14 N13 Fe3 120.0(7)
C25 N14 N13 106.4(10)
C26 N15 O6 115.2(9)
C26 N15 Fe2 120.8(8)
O6 N15 Fe2 123.6(7)
C28 N16 C32 117.5(10)
C28 N16 Fe1 127.5(9)
C32 N16 Fe1 114.9(7)
C33 N17 H17A 120.0
C33 N17 H17B 120.0
H17A N17 H17B 120.0
C33 N18 N19 117.0(10)
C33 N18 Fe1 122.4(8)
N19 N18 Fe1 120.2(7)
C34 N19 N18 107.2(9)
C35 N20 O8 115.3(10)
C35 N20 Fe4 122.4(7)
O8 N20 Fe4 121.5(7)
N1 C1 C2 121.2(13)
N1 C1 H1 119.4
C2 C1 H1 119.4
C3 C2 C1 118.8(13)
C3 C2 H2 120.6
C1 C2 H2 120.6
C2 C3 C4 121.1(12)
C2 C3 H3 119.5
C4 C3 H3 119.5
C5 C4 C3 115.7(13)
C5 C4 H4 122.1
C3 C4 H4 122.1
N1 C5 C4 123.7(12)
N1 C5 C6 113.0(9)
C4 C5 C6 123.2(11)
N2 C6 N3 126.0(11)
N2 C6 C5 122.1(10)
N3 C6 C5 111.9(10)
N4 C7 O1 124.8(11)
N4 C7 C8 117.7(11)
O1 C7 C8 117.6(9)
N5 C8 C7 112.0(10)
N5 C8 C9 125.7(11)
C7 C8 C9 122.3(10)
C8 C9 H9A 109.5
C8 C9 H9B 109.5
H9A C9 H9B 109.5
C8 C9 H9C 109.5
H9A C9 H9C 109.5
H9B C9 H9C 109.5
N6 C10 C11 121.2(13)
N6 C10 H10 119.4
C11 C10 H10 119.4
C12 C11 C10 118.7(13)
C12 C11 H11 120.6
C10 C11 H11 120.6
C13 C12 C11 119.0(11)
C13 C12 H12 120.5
C11 C12 H12 120.5
C12 C13 C14 120.8(13)
C12 C13 H13 119.6
C14 C13 H13 119.6
N6 C14 C13 120.5(11)
N6 C14 C15 113.6(10)
C13 C14 C15 125.9(12)
N7 C15 N8 124.7(12)
N7 C15 C14 123.0(11)
N8 C15 C14 112.3(11)
N9 C16 O3 123.8(10)
N9 C16 C17 119.4(11)
O3 C16 C17 116.8(10)
N10 C17 C18 127.4(10)
N10 C17 C16 112.5(10)
C18 C17 C16 120.1(11)
C17 C18 H18A 109.5
C17 C18 H18B 109.5
H18A C18 H18B 109.5
C17 C18 H18C 109.5
H18A C18 H18C 109.5
H18B C18 H18C 109.5
N11 C19 C20 122.1(13)
N11 C19 H19 118.9
C20 C19 H19 118.9
C21 C20 C19 119.2(13)
C21 C20 H20 120.4
C19 C20 H20 120.4
C20 C21 C22 119.0(12)
C20 C21 H21 120.5
C22 C21 H21 120.5
C23 C22 C21 118.1(12)
C23 C22 H22 121.0
C21 C22 H22 121.0
N11 C23 C22 122.7(12)
N11 C23 C24 114.2(10)
C22 C23 C24 123.0(12)
N13 C24 N12 124.1(11)
N13 C24 C23 113.1(11)
N12 C24 C23 122.8(10)
O5 C25 N14 124.4(10)
O5 C25 C26 118.7(10)
N14 C25 C26 116.9(10)
N15 C26 C25 112.2(11)
N15 C26 C27 124.1(10)
C25 C26 C27 123.7(10)
C26 C27 H27A 109.5
C26 C27 H27B 109.5
H27A C27 H27B 109.5
C26 C27 H27C 109.5
H27A C27 H27C 109.5
H27B C27 H27C 109.5
N16 C28 C29 126.1(13)
N16 C28 H28 117.0
C29 C28 H28 117.0
C28 C29 C30 116.7(11)
C28 C29 H29 121.6
C30 C29 H29 121.6
C29 C30 C31 119.1(11)
C29 C30 H30 120.4
C31 C30 H30 120.4
C32 C31 C30 119.4(12)
C32 C31 H31 120.3
C30 C31 H31 120.3
C31 C32 N16 121.2(11)
C31 C32 C33 126.1(11)
N16 C32 C33 112.7(9)
N18 C33 N17 122.7(11)
N18 C33 C32 114.1(10)
N17 C33 C32 123.2(10)
N19 C34 O7 123.6(10)
N19 C34 C35 118.3(11)
O7 C34 C35 118.1(10)
N20 C35 C34 110.9(10)
N20 C35 C36 126.3(10)
C34 C35 C36 122.8(11)
C35 C36 H36A 109.5
C35 C36 H36B 109.5
H36A C36 H36B 109.5
C35 C36 H36C 109.5
H36A C36 H36C 109.5
H36B C36 H36C 109.5
O9 C37 H37A 109.5
O9 C37 H37B 109.5
H37A C37 H37B 109.5
O9 C37 H37C 109.5
H37A C37 H37C 109.5
H37B C37 H37C 109.5
O10 C38 H38A 109.5
O10 C38 H38B 109.5
H38A C38 H38B 109.5
O10 C38 H38C 109.5
H38A C38 H38C 109.5
H38B C38 H38C 109.5
O11 C39 H39A 109.5
O11 C39 H39B 109.5
H39A C39 H39B 109.5
O11 C39 H39C 109.5
H39A C39 H39C 109.5
H39B C39 H39C 109.5
O12 C40 H40A 109.5
O12 C40 H40B 109.5
H40A C40 H40B 109.5
O12 C40 H40C 109.5
H40A C40 H40C 109.5
H40B C40 H40C 109.5

loop_
_geom_bond_atom_site_label_1
_geom_bond_atom_site_label_2
_geom_bond_distance
Fe1 N18 1.982(10)
Fe1 O1 1.988(7)
Fe1 O7 2.021(7)
Fe1 N3 2.024(10)
Fe1 N1 2.133(9)
Fe1 N16 2.161(9)
Fe2 N5 2.130(11)
Fe2 N15 2.155(9)
Fe2 O5 2.195(7)
Fe2 O1 2.216(7)
Fe2 Cl2 2.393(3)
Fe2 Cl1 2.404(3)
Fe3 N8 1.978(10)
Fe3 O5 1.997(7)
Fe3 N13 1.998(11)
Fe3 O3 1.998(7)
Fe3 N6 2.140(9)
Fe3 N11 2.157(9)
Fe4 N10 2.096(10)
Fe4 N20 2.104(10)
Fe4 O7 2.182(7)
Fe4 O3 2.209(7)
Fe4 Cl3 2.372(3)
Fe4 Cl4 2.432(3)
Fe5 Cl7 2.163(4)
Fe5 Cl8 2.173(4)
Fe5 Cl5 2.177(4)
Fe5 Cl6 2.193(4)
Fe6 Cl9 2.151(10)
Fe6 Cl10 2.16(2)
Fe6 Cl11 2.162(15)
Fe6 Cl12 2.314(8)
Fe7 Cl12 2.052(8)
Fe7 Cl15 2.141(10)
Fe7 Cl13 2.15(2)
Fe7 Cl14 2.190(13)
O1 C7 1.302(14)
O2 N5 1.388(12)
O2 H2C 0.8356
O3 C16 1.314(13)
O4 N10 1.385(11)
O4 H4C 0.8331
O5 C25 1.312(13)
O6 N15 1.371(11)
O6 H6 0.8400
O7 C34 1.306(13)
O8 N20 1.376(11)
O8 H8 0.8379
O9 C37 1.50(3)
O10 C38 1.35(3)
O11 C39 1.58(4)
O12 C40 1.546(18)
N1 C5 1.335(15)
N1 C1 1.344(15)
N2 C6 1.287(14)
N2 H2A 0.8800
N2 H2B 0.8800
N3 C6 1.312(13)
N3 N4 1.385(13)
N4 C7 1.293(14)
N5 C8 1.281(15)
N6 C10 1.324(16)
N6 C14 1.349(15)
N7 C15 1.301(16)
N7 H7A 0.8800
N7 H7B 0.8800
N8 C15 1.317(15)
N8 N9 1.396(13)
N9 C16 1.293(15)
N10 C17 1.261(15)
N11 C23 1.320(15)
N11 C19 1.335(15)
N12 C24 1.317(16)
N12 H12A 0.8800
N12 H12B 0.8800
N13 C24 1.313(14)
N13 N14 1.381(14)
N14 C25 1.313(14)
N15 C26 1.289(14)
N16 C28 1.269(15)
N16 C32 1.379(14)
N17 C33 1.329(15)
N17 H17A 0.8800
N17 H17B 0.8800
N18 C33 1.328(14)
N18 N19 1.393(13)
N19 C34 1.296(14)
N20 C35 1.281(15)
C1 C2 1.381(17)
C1 H1 0.9500
C2 C3 1.36(2)
C2 H2 0.9500
C3 C4 1.42(2)
C3 H3 0.9500
C4 C5 1.369(15)
C4 H4 0.9500
C5 C6 1.496(15)
C7 C8 1.473(16)
C8 C9 1.493(15)
C9 H9A 0.9800
C9 H9B 0.9800
C9 H9C 0.9800
C10 C11 1.393(17)
C10 H10 0.9500
C11 C12 1.39(2)
C11 H11 0.9500
C12 C13 1.334(19)
C12 H12 0.9500
C13 C14 1.380(16)
C13 H13 0.9500
C14 C15 1.467(17)
C16 C17 1.479(14)
C17 C18 1.450(16)
C18 H18A 0.9800
C18 H18B 0.9800
C18 H18C 0.9800
C19 C20 1.381(17)
C19 H19 0.9500
C20 C21 1.36(2)
C20 H20 0.9500
C21 C22 1.397(19)
C21 H21 0.9500
C22 C23 1.379(16)
C22 H22 0.9500
C23 C24 1.480(17)
C25 C26 1.460(15)
C26 C27 1.482(16)
C27 H27A 0.9800
C27 H27B 0.9800
C27 H27C 0.9800
C28 C29 1.375(16)
C28 H28 0.9500
C29 C30 1.378(17)
C29 H29 0.9500
C30 C31 1.380(18)
C30 H30 0.9500
C31 C32 1.357(15)
C31 H31 0.9500
C32 C33 1.464(17)
C34 C35 1.474(15)
C35 C36 1.483(16)
C36 H36A 0.9800
C36 H36B 0.9800
C36 H36C 0.9800
C37 H37A 0.9800
C37 H37B 0.9800
C37 H37C 0.9800
C38 H38A 0.9800
C38 H38B 0.9800
C38 H38C 0.9800
C39 H39A 0.9800
C39 H39B 0.9800
C39 H39C 0.9800
C40 H40A 0.9800
C40 H40B 0.9800
C40 H40C 0.9800
